data_9004276
loop_
_publ_author_name
'Burns, P. C.'
'MacDonald, D. J.'
'Hawthorne, F. C.'

_publ_section_title
;
 The crystal chemistry of manganese-bearing elbaite
 Sample: NP3
;
_journal_name_full 'The Canadian Mineralogist'
_journal_page_first 31
_journal_page_last 41
_journal_volume 32
_journal_year 1994
_chemical_compound_source Zambia
_chemical_formula_sum
;Al6.96 B3 Ca0.15 F0.56 Fe0.66 H3.44 K0.01 Li0.9 Mn0.48 Na0.69 O30.44 Si5.88
 Ti0.12
;
_chemical_name_mineral Elbaite
_space_group_IT_number 160
_symmetry_space_group_name_Hall 'R 3 -2"'
_symmetry_space_group_name_H-M 'R 3 m :H'
_cell_angle_alpha 90
_cell_angle_beta 90
_cell_angle_gamma 120
_cell_formula_units_Z 3
_cell_length_a 15.938
_cell_length_b 15.938
_cell_length_c 7.133
_cell_volume 1569.172
_database_code_amcsd 0005349
_exptl_crystal_density_diffrn 3.124
_cod_original_sg_symbol_H-M 'R 3 m'
_cod_original_formula_sum 'Ca.15 Na.69 K.01 Ti.12 Al6.96 Fe.66 Mn.48 Li.9 Si5.88 B3 F.56 O30.44 H3.44'
_cod_database_code 9004276

loop_
_space_group_symop_operation_xyz
x,y,z
2/3+x,1/3+y,1/3+z
1/3+x,2/3+y,2/3+z
x,x-y,z
2/3+x,1/3+x-y,1/3+z
1/3+x,2/3+x-y,2/3+z
-y,-x,z
2/3-y,1/3-x,1/3+z
1/3-y,2/3-x,2/3+z
-x+y,y,z
2/3-x+y,1/3+y,1/3+z
1/3-x+y,2/3+y,2/3+z
-y,x-y,z
2/3-y,1/3+x-y,1/3+z
1/3-y,2/3+x-y,2/3+z
-x+y,-x,z
2/3-x+y,1/3-x,1/3+z
1/3-x+y,2/3-x,2/3+z

loop_
_atom_site_label
_atom_site_fract_x
_atom_site_fract_y
_atom_site_fract_z
_atom_site_occupancy
_atom_site_U_iso_or_equiv
_atom_site_type_symbol
_atom_site_attached_hydrogens
CaX 0.00000 0.00000 0.84980 0.15000 0.01920 Ca 0
NaX 0.00000 0.00000 0.84980 0.69000 0.01920 Na 0
KX 0.00000 0.00000 0.84980 0.01000 0.01920 K 0
TiY 0.06191 0.93809 0.45060 0.04000 0.01240 Ti 0
AlY 0.06191 0.93809 0.45060 0.28000 0.01240 Al 0
FeY 0.06191 0.93809 0.45060 0.22000 0.01240 Fe 0
MnY 0.06191 0.93809 0.45060 0.16000 0.01240 Mn 0
LiY 0.06191 0.93809 0.45060 0.30000 0.01240 Li 0
AlZ 0.26108 0.29791 0.46740 1.00000 0.00680 Al 0
Si 0.19012 0.19201 0.07880 0.98000 0.00590 Si 0
Al 0.19012 0.19201 0.07880 0.02000 0.00590 Al 0
B 0.89000 0.11000 0.62520 1.00000 0.00770 B 0
F1 0.00000 0.00000 0.29290 0.56000 0.04380 F 0
O-H1 0.00000 0.00000 0.29290 0.44000 0.04380 O 1
O2 0.93870 0.06130 0.59770 1.00000 0.01920 O 0
O-H3 0.13470 0.86530 0.56930 1.00000 0.01110 O 1
O4 0.90680 0.09320 0.00800 1.00000 0.00950 O 0
O5 0.09320 0.90680 -0.01410 1.00000 0.00950 O 0
O6 0.18770 0.19760 0.30370 1.00000 0.00890 O 0
O7 0.28610 0.28590 -0.00160 1.00000 0.00810 O 0
O8 0.27050 0.20980 0.63780 1.00000 0.00920 O 0

loop_
_cod_changelog_entry_id
_cod_changelog_entry_author
_cod_changelog_entry_date
_cod_changelog_entry_text
1
;cod-tools version 3.8.0
Id: cif_guess_AMCSD_atom_types 9581 2023-05-17 12:35:41Z saulius
;
2023-05-18T11:38:01+03:00
;Derived atom types and hydrogen counts
from atom names that follow the AMCSD naming convention
(Wat == water, O-H == hydroxyl).
;

loop_
_cod_related_entry_id
_cod_related_entry_database
_cod_related_entry_code
1 AMCSD 0005349
